data_4333936
loop_
_publ_author_name
'Kristina Lekin'
'Joanne W. L. Wong'
'Stephen M. Winter'
'Aaron Mailman'
'Paul A. Dube'
'Richard T. Oakley'

_publ_contact_author_email oakley@uwaterloo.ca
_publ_contact_author_name 'Prof. R. T. Oakley'
_publ_section_title
;
 Bisdithiazolyl Radical Spin Ladders
;
_journal_name_full 'Inorganic Chemistry'
_journal_page_first 2188
_journal_page_last 2198
_journal_paper_doi 10.1021/ic302658c
_journal_volume 52
_journal_year 2013
_chemical_formula_moiety 'C11 H13 F N3 S4'
_chemical_formula_sum 'C11 H13 F N3 S4'
_chemical_formula_weight 334.52
_chemical_name_systematic
; 
 ? 
;
_space_group_IT_number 14
_symmetry_cell_setting monoclinic
_symmetry_space_group_name_Hall '-P 2ybc'
_symmetry_space_group_name_H-M 'P 1 21/c 1'
_atom_sites_solution_hydrogens geom
_atom_sites_solution_primary direct
_atom_sites_solution_secondary difmap
_audit_creation_method SHELXL-97
_cell_angle_alpha 90.00
_cell_angle_beta 98.334(2)
_cell_angle_gamma 90.00
_cell_formula_units_Z 4
_cell_length_a 18.0351(17)
_cell_length_b 4.6620(4)
_cell_length_c 17.1669(16)
_cell_measurement_reflns_used 2672
_cell_measurement_temperature 296(2)
_cell_measurement_theta_max 25.023
_cell_measurement_theta_min 2.398
_cell_volume 1428.1(2)
_computing_cell_refinement 'Bruker APEX2'
_computing_data_collection 'Bruker APEX2'
_computing_data_reduction 'Bruker SAINT'
_computing_structure_refinement 'SHELXL-97 (Sheldrick, 1997)'
_computing_structure_solution 'SHELXS-97 (Sheldrick, 1997)'
_diffrn_ambient_temperature 296(2)
_diffrn_measured_fraction_theta_full 0.998
_diffrn_measured_fraction_theta_max 0.998
_diffrn_measurement_device_type 'CCD area detector'
_diffrn_measurement_method 'phi and omega scans'
_diffrn_radiation_monochromator graphite
_diffrn_radiation_source 'fine-focus sealed tube'
_diffrn_radiation_type MoK\a
_diffrn_radiation_wavelength 0.71073
_diffrn_reflns_av_R_equivalents 0.0520
_diffrn_reflns_av_sigmaI/netI 0.0426
_diffrn_reflns_limit_h_max 21
_diffrn_reflns_limit_h_min -20
_diffrn_reflns_limit_k_max 3
_diffrn_reflns_limit_k_min -5
_diffrn_reflns_limit_l_max 20
_diffrn_reflns_limit_l_min -20
_diffrn_reflns_number 12402
_diffrn_reflns_theta_full 25.42
_diffrn_reflns_theta_max 25.42
_diffrn_reflns_theta_min 2.28
_exptl_absorpt_coefficient_mu 0.665
_exptl_absorpt_correction_T_max 0.9908
_exptl_absorpt_correction_T_min 0.6566
_exptl_absorpt_correction_type numerical
_exptl_absorpt_process_details SADABS
_exptl_crystal_colour black
_exptl_crystal_density_diffrn 1.556
_exptl_crystal_description needle
_exptl_crystal_F_000 692
_exptl_crystal_size_max 0.69
_exptl_crystal_size_mid 0.21
_exptl_crystal_size_min 0.01
_refine_diff_density_max 0.227
_refine_diff_density_min -0.227
_refine_diff_density_rms 0.047
_refine_ls_extinction_method none
_refine_ls_goodness_of_fit_ref 0.999
_refine_ls_hydrogen_treatment constr
_refine_ls_matrix_type full
_refine_ls_number_parameters 172
_refine_ls_number_reflns 2647
_refine_ls_number_restraints 0
_refine_ls_restrained_S_all 0.999
_refine_ls_R_factor_all 0.0809
_refine_ls_R_factor_gt 0.0413
_refine_ls_shift/su_max 0.001
_refine_ls_shift/su_mean 0.000
_refine_ls_structure_factor_coef Fsqd
_refine_ls_weighting_details 'calc w=1/[\s^2^(Fo^2^)+(0.0368P)^2^+0.5529P] where P=(Fo^2^+2Fc^2^)/3'
_refine_ls_weighting_scheme calc
_refine_ls_wR_factor_gt 0.0828
_refine_ls_wR_factor_ref 0.0978
_reflns_number_gt 1671
_reflns_number_total 2647
_reflns_threshold_expression >2sigma(I)
_cod_data_source_file ic302658c_si_002_1.cif
_cod_data_source_block 1d_hexyl_
_cod_original_sg_symbol_H-M 'P 21/c'
_cod_database_code 4333936

loop_
_symmetry_equiv_pos_as_xyz
'x, y, z'
'-x, y+1/2, -z+1/2'
'-x, -y, -z'
'x, -y-1/2, z-1/2'

loop_
_atom_site_label
_atom_site_type_symbol
_atom_site_fract_x
_atom_site_fract_y
_atom_site_fract_z
_atom_site_U_iso_or_equiv
_atom_site_adp_type
_atom_site_occupancy
_atom_site_symmetry_multiplicity
_atom_site_calc_flag
_atom_site_refinement_flags
S2 S 0.46339(4) 0.16594(18) 0.36068(5) 0.0563(3) Uani 1 1 d .
S1 S 0.42405(5) 0.27921(19) 0.24368(5) 0.0588(3) Uani 1 1 d .
S4 S 0.33002(5) 0.7150(2) 0.58927(5) 0.0730(3) Uani 1 1 d .
S3 S 0.23772(6) 0.9757(2) 0.54838(7) 0.0858(4) Uani 1 1 d .
F1 F 0.43893(10) 0.2978(4) 0.52808(10) 0.0661(5) Uani 1 1 d .
N1 N 0.35607(13) 0.5010(5) 0.25992(14) 0.0503(7) Uani 1 1 d .
N3 N 0.23930(15) 0.9428(6) 0.45287(17) 0.0639(8) Uani 1 1 d .
N2 N 0.29782(12) 0.7263(5) 0.35596(14) 0.0435(6) Uani 1 1 d .
C1 C 0.35077(15) 0.5415(6) 0.33440(18) 0.0417(7) Uani 1 1 d .
C3 C 0.39246(16) 0.4399(7) 0.47175(18) 0.0471(8) Uani 1 1 d .
C2 C 0.39906(15) 0.3929(6) 0.39442(17) 0.0417(7) Uani 1 1 d .
C6 C 0.24840(15) 0.8843(6) 0.29471(18) 0.0500(8) Uani 1 1 d .
H6A H 0.2764 0.9323 0.2523 0.060 Uiso 1 1 calc R
H6B H 0.2332 1.0625 0.3169 0.060 Uiso 1 1 calc R
C7 C 0.17939(16) 0.7178(6) 0.26139(19) 0.0530(8) Uani 1 1 d .
H7A H 0.1535 0.6557 0.3042 0.064 Uiso 1 1 calc R
H7B H 0.1943 0.5479 0.2350 0.064 Uiso 1 1 calc R
C4 C 0.34052(16) 0.6261(7) 0.49376(17) 0.0480(8) Uani 1 1 d .
C8 C 0.12638(16) 0.8939(7) 0.20374(18) 0.0539(8) Uani 1 1 d .
H8A H 0.1532 0.9619 0.1623 0.065 Uiso 1 1 calc R
H8B H 0.1106 1.0606 0.2309 0.065 Uiso 1 1 calc R
C9 C 0.05742(16) 0.7316(7) 0.1667(2) 0.0602(9) Uani 1 1 d .
H9A H 0.0731 0.5725 0.1365 0.072 Uiso 1 1 calc R
H9B H 0.0326 0.6520 0.2083 0.072 Uiso 1 1 calc R
C5 C 0.29093(16) 0.7703(6) 0.43436(19) 0.0478(8) Uani 1 1 d .
C10 C 0.00223(18) 0.9094(8) 0.1138(2) 0.0722(11) Uani 1 1 d .
H10A H 0.0269 0.9852 0.0716 0.087 Uiso 1 1 calc R
H10B H -0.0124 1.0711 0.1437 0.087 Uiso 1 1 calc R
C11 C -0.06759(18) 0.7522(8) 0.0780(2) 0.0855(12) Uani 1 1 d .
H11A H -0.0998 0.8811 0.0452 0.128 Uiso 1 1 calc R
H11B H -0.0934 0.6805 0.1191 0.128 Uiso 1 1 calc R
H11C H -0.0540 0.5948 0.0469 0.128 Uiso 1 1 calc R

loop_
_atom_site_aniso_label
_atom_site_aniso_U_11
_atom_site_aniso_U_22
_atom_site_aniso_U_33
_atom_site_aniso_U_23
_atom_site_aniso_U_13
_atom_site_aniso_U_12
S2 0.0490(5) 0.0628(5) 0.0567(6) -0.0016(4) 0.0066(4) 0.0061(4)
S1 0.0576(5) 0.0729(6) 0.0484(5) -0.0049(4) 0.0166(4) -0.0051(4)
S4 0.0769(7) 0.0992(8) 0.0448(5) -0.0091(5) 0.0151(5) -0.0007(5)
S3 0.0861(7) 0.1003(8) 0.0774(8) -0.0146(6) 0.0339(6) 0.0148(6)
F1 0.0646(12) 0.0856(13) 0.0441(11) 0.0119(10) -0.0059(9) 0.0143(10)
N1 0.0526(16) 0.0605(17) 0.0377(16) 0.0027(13) 0.0061(12) -0.0046(13)
N3 0.0537(16) 0.0753(19) 0.064(2) -0.0046(16) 0.0142(14) 0.0096(15)
N2 0.0391(14) 0.0509(15) 0.0390(15) 0.0049(12) 0.0003(11) 0.0009(12)
C1 0.0345(16) 0.0452(17) 0.044(2) 0.0022(15) 0.0029(14) -0.0080(13)
C3 0.0411(17) 0.0589(19) 0.0385(19) 0.0085(16) -0.0037(15) -0.0013(15)
C2 0.0357(16) 0.0470(17) 0.0414(19) 0.0029(14) 0.0023(14) -0.0037(13)
C6 0.0450(18) 0.0502(18) 0.053(2) 0.0110(15) 0.0006(15) -0.0012(15)
C7 0.0473(18) 0.0525(19) 0.056(2) 0.0076(16) -0.0037(15) -0.0061(15)
C4 0.0485(18) 0.0593(19) 0.0360(18) -0.0010(15) 0.0054(15) -0.0023(16)
C8 0.0499(19) 0.0570(19) 0.051(2) 0.0069(16) -0.0050(16) -0.0015(16)
C9 0.052(2) 0.066(2) 0.058(2) 0.0067(18) -0.0058(17) -0.0066(17)
C5 0.0398(17) 0.0536(19) 0.050(2) -0.0008(16) 0.0067(15) -0.0063(15)
C10 0.057(2) 0.090(3) 0.064(2) 0.016(2) -0.0118(18) -0.0067(19)
C11 0.058(2) 0.110(3) 0.081(3) 0.013(2) -0.015(2) -0.016(2)

loop_
_atom_type_symbol
_atom_type_description
_atom_type_scat_dispersion_real
_atom_type_scat_dispersion_imag
_atom_type_scat_source
C C 0.0033 0.0016 'International Tables Vol C Tables 4.2.6.8 and 6.1.1.4'
H H 0.0000 0.0000 'International Tables Vol C Tables 4.2.6.8 and 6.1.1.4'
N N 0.0061 0.0033 'International Tables Vol C Tables 4.2.6.8 and 6.1.1.4'
F F 0.0171 0.0103 'International Tables Vol C Tables 4.2.6.8 and 6.1.1.4'
S S 0.1246 0.1234 'International Tables Vol C Tables 4.2.6.8 and 6.1.1.4'

loop_
_geom_angle_atom_site_label_1
_geom_angle_atom_site_label_2
_geom_angle_atom_site_label_3
_geom_angle
C2 S2 S1 90.94(10)
N1 S1 S2 98.73(9)
C4 S4 S3 90.70(11)
N3 S3 S4 98.72(11)
C1 N1 S1 114.5(2)
C5 N3 S3 114.5(2)
C1 N2 C5 121.2(2)
C1 N2 C6 119.5(2)
C5 N2 C6 119.3(2)
N1 C1 N2 120.3(3)
N1 C1 C2 120.8(3)
N2 C1 C2 119.0(3)
F1 C3 C2 118.8(3)
F1 C3 C4 119.3(3)
C2 C3 C4 121.9(3)
C3 C2 C1 119.5(3)
C3 C2 S2 125.4(2)
C1 C2 S2 115.0(2)
N2 C6 C7 113.2(2)
C6 C7 C8 112.2(2)
C3 C4 C5 119.0(3)
C3 C4 S4 126.0(2)
C5 C4 S4 115.0(2)
C7 C8 C9 114.0(2)
C10 C9 C8 114.3(3)
N3 C5 N2 119.7(3)
N3 C5 C4 120.9(3)
N2 C5 C4 119.4(3)
C9 C10 C11 114.9(3)

loop_
_geom_bond_atom_site_label_1
_geom_bond_atom_site_label_2
_geom_bond_distance
S2 C2 1.731(3)
S2 S1 2.0985(12)
S1 N1 1.658(3)
S4 C4 1.728(3)
S4 S3 2.0978(15)
S3 N3 1.651(3)
F1 C3 1.357(3)
N1 C1 1.310(4)
N3 C5 1.304(4)
N2 C1 1.376(4)
N2 C5 1.385(4)
N2 C6 1.473(3)
C1 C2 1.428(4)
C3 C2 1.368(4)
C3 C4 1.370(4)
C6 C7 1.507(4)
C7 C8 1.514(4)
C4 C5 1.424(4)
C8 C9 1.515(4)
C9 C10 1.496(4)
C10 C11 1.509(4)
